data_7207812
loop_
_publ_author_name
'Wang, Huang'
'Huo, Li-Hua'
'Deng, Zhao-Peng'
'Zhao, Hui'
'Gao, Shan'

_publ_section_title
;
 Syntheses, crystal structures and luminescent properties of Zn(ii)/Cd(ii)
 supramolecular complexes incorporating 4-sulfinobenzoate and its in situ
 oxidized ligand
;
_journal_issue 10
_journal_name_full CrystEngComm
_journal_page_first 3501
_journal_paper_doi 10.1039/c2ce06584c
_journal_volume 14
_journal_year 2012
_chemical_formula_moiety 'C14 H14 Cd O10 S2, 2(H2 O)'
_chemical_formula_sum 'C14 H18 Cd O12 S2'
_chemical_formula_weight 554.80
_chemical_name_systematic
;
?
;
_space_group_IT_number 2
_symmetry_cell_setting triclinic
_symmetry_space_group_name_Hall '-P 1'
_symmetry_space_group_name_H-M 'P -1'
_atom_sites_solution_hydrogens geom
_atom_sites_solution_primary direct
_atom_sites_solution_secondary difmap
_audit_creation_method SHELXL-97
_cell_angle_alpha 93.51(3)
_cell_angle_beta 92.42(3)
_cell_angle_gamma 105.53(3)
_cell_formula_units_Z 1
_cell_length_a 5.6965(11)
_cell_length_b 7.1619(14)
_cell_length_c 11.935(2)
_cell_measurement_reflns_used 3214
_cell_measurement_temperature 295(2)
_cell_measurement_theta_max 25.01
_cell_measurement_theta_min 3.33
_cell_volume 467.39(17)
_computing_cell_refinement RAPID-AUTO
_computing_data_reduction 'CrystalStructure (Rigaku/MSC and Rigaku Corporation, 2002)'
_computing_molecular_graphics SHELXL-97
_computing_publication_material SHELXL-97
_computing_structure_refinement 'SHELXL-97 (Sheldrick, 1997)'
_computing_structure_solution 'SHELXS-97 (Sheldrick, 1990)'
_diffrn_ambient_temperature 295(2)
_diffrn_detector_area_resol_mean 10.000
_diffrn_measured_fraction_theta_full 0.999
_diffrn_measured_fraction_theta_max 0.999
_diffrn_measurement_device_type 'Rigaku RAXIS-RAPID'
_diffrn_measurement_method \w
_diffrn_radiation_monochromator graphite
_diffrn_radiation_source 'fine-focus sealed tube'
_diffrn_radiation_type MoK\a
_diffrn_radiation_wavelength 0.71073
_diffrn_reflns_av_R_equivalents 0.0265
_diffrn_reflns_av_sigmaI/netI 0.0486
_diffrn_reflns_limit_h_max 6
_diffrn_reflns_limit_h_min -6
_diffrn_reflns_limit_k_max 8
_diffrn_reflns_limit_k_min -8
_diffrn_reflns_limit_l_max 14
_diffrn_reflns_limit_l_min -14
_diffrn_reflns_number 3689
_diffrn_reflns_theta_full 25.01
_diffrn_reflns_theta_max 25.01
_diffrn_reflns_theta_min 3.31
_diffrn_standards_decay_% 0
_diffrn_standards_interval_count 0
_diffrn_standards_interval_time 0
_diffrn_standards_number 0
_exptl_absorpt_coefficient_mu 1.456
_exptl_absorpt_correction_T_max 0.8221
_exptl_absorpt_correction_T_min 0.7400
_exptl_absorpt_correction_type multi-scan
_exptl_absorpt_process_details 'ABSCOR (Higashi, 1995)'
_exptl_crystal_colour colorless
_exptl_crystal_density_diffrn 1.971
_exptl_crystal_density_method 'not measured'
_exptl_crystal_description prism
_exptl_crystal_F_000 278
_exptl_crystal_size_max 0.22
_exptl_crystal_size_mid 0.18
_exptl_crystal_size_min 0.14
_refine_diff_density_max 1.458
_refine_diff_density_min -0.731
_refine_diff_density_rms 0.245
_refine_ls_extinction_method none
_refine_ls_goodness_of_fit_ref 1.091
_refine_ls_hydrogen_treatment mixed
_refine_ls_matrix_type full
_refine_ls_number_parameters 145
_refine_ls_number_reflns 1646
_refine_ls_number_restraints 6
_refine_ls_restrained_S_all 1.089
_refine_ls_R_factor_all 0.0564
_refine_ls_R_factor_gt 0.0539
_refine_ls_shift/su_max 0.000
_refine_ls_shift/su_mean 0.000
_refine_ls_structure_factor_coef Fsqd
_refine_ls_weighting_details 'calc w=1/[\s^2^(Fo^2^)+(0.1260P)^2^+0.0000P] where P=(Fo^2^+2Fc^2^)/3'
_refine_ls_weighting_scheme calc
_refine_ls_wR_factor_gt 0.1518
_refine_ls_wR_factor_ref 0.1537
_reflns_number_gt 1539
_reflns_number_total 1646
_reflns_threshold_expression >2sigma(I)
_cod_data_source_file c2ce06584c.txt
_cod_data_source_block complex2
_cod_original_cell_volume 467.41(16)
_cod_original_sg_symbol_Hall '-P 1 '
_cod_original_sg_symbol_H-M 'P -1 '
_cod_database_code 7207812

loop_
_symmetry_equiv_pos_as_xyz
'x, y, z'
'-x, -y, -z'

loop_
_atom_site_label
_atom_site_type_symbol
_atom_site_fract_x
_atom_site_fract_y
_atom_site_fract_z
_atom_site_U_iso_or_equiv
_atom_site_adp_type
_atom_site_occupancy
_atom_site_symmetry_multiplicity
_atom_site_calc_flag
_atom_site_refinement_flags
Cd1 Cd 0.0000 0.5000 0.0000 0.0259(3) Uani 1 2 d S
S1 S 0.4867(2) 0.43320(17) 0.14250(10) 0.0245(4) Uani 1 1 d .
O1 O 0.7053(8) 0.2455(6) 0.6765(3) 0.0445(11) Uani 1 1 d .
O1W O -0.0898(9) 0.2223(7) -0.1165(4) 0.0473(11) Uani 1 1 d D
H1W1 H 0.013(12) 0.156(10) -0.114(6) 0.071 Uiso 1 1 d D
H1W2 H -0.128(13) 0.238(11) -0.184(2) 0.071 Uiso 1 1 d D
O2W O 0.3067(9) 0.0443(6) 0.8780(3) 0.0409(10) Uani 1 1 d D
H2W1 H 0.314(14) -0.069(4) 0.891(6) 0.061 Uiso 1 1 d D
H2W2 H 0.400(12) 0.129(7) 0.925(5) 0.061 Uiso 1 1 d D
O2 O 0.3025(9) 0.1164(7) 0.6604(4) 0.0450(11) Uani 1 1 d .
H2A H 0.3227 0.1005 0.7273 0.067 Uiso 1 1 calc R
O3 O 0.2258(7) 0.3421(6) 0.0979(3) 0.0346(9) Uani 1 1 d .
O4 O 0.6528(7) 0.3287(5) 0.0815(3) 0.0343(9) Uani 1 1 d .
C1 C 0.5148(10) 0.2014(7) 0.6208(5) 0.0299(12) Uani 1 1 d .
C2 C 0.4968(10) 0.2417(7) 0.5005(4) 0.0278(11) Uani 1 1 d .
C3 C 0.7115(10) 0.3345(8) 0.4527(5) 0.0342(12) Uani 1 1 d .
H3 H 0.8593 0.3610 0.4948 0.041 Uiso 1 1 calc R
C4 C 0.7087(10) 0.3880(9) 0.3430(5) 0.0339(12) Uani 1 1 d .
H4 H 0.8522 0.4534 0.3121 0.041 Uiso 1 1 calc R
C5 C 0.4865(9) 0.3418(7) 0.2802(4) 0.0252(10) Uani 1 1 d .
C6 C 0.2738(10) 0.2474(8) 0.3252(4) 0.0312(12) Uani 1 1 d .
H6 H 0.1271 0.2177 0.2820 0.037 Uiso 1 1 calc R
C7 C 0.2776(10) 0.1960(8) 0.4360(5) 0.0326(12) Uani 1 1 d .
H7 H 0.1335 0.1312 0.4666 0.039 Uiso 1 1 calc R

loop_
_atom_site_aniso_label
_atom_site_aniso_U_11
_atom_site_aniso_U_22
_atom_site_aniso_U_33
_atom_site_aniso_U_23
_atom_site_aniso_U_13
_atom_site_aniso_U_12
Cd1 0.0249(4) 0.0330(4) 0.0226(4) 0.0071(2) 0.0014(2) 0.0114(2)
S1 0.0264(7) 0.0259(7) 0.0241(7) 0.0074(5) 0.0030(5) 0.0107(5)
O1 0.051(3) 0.054(3) 0.029(2) 0.0064(18) -0.0104(19) 0.014(2)
O1W 0.058(3) 0.054(3) 0.035(2) -0.0091(19) -0.010(2) 0.029(2)
O2W 0.055(3) 0.035(2) 0.034(2) 0.0088(17) -0.0037(19) 0.0148(19)
O2 0.052(3) 0.051(2) 0.029(2) 0.0132(18) 0.0033(19) 0.008(2)
O3 0.030(2) 0.042(2) 0.033(2) 0.0116(17) -0.0042(16) 0.0111(16)
O4 0.043(2) 0.0343(19) 0.032(2) 0.0083(16) 0.0121(17) 0.0201(17)
C1 0.042(3) 0.023(2) 0.027(3) 0.006(2) 0.004(2) 0.012(2)
C2 0.040(3) 0.022(2) 0.023(3) 0.0016(19) -0.001(2) 0.010(2)
C3 0.028(3) 0.041(3) 0.033(3) 0.008(2) -0.004(2) 0.009(2)
C4 0.029(3) 0.043(3) 0.029(3) 0.006(2) 0.000(2) 0.009(2)
C5 0.031(3) 0.026(2) 0.021(2) 0.0034(19) 0.002(2) 0.012(2)
C6 0.023(3) 0.041(3) 0.027(3) 0.007(2) -0.002(2) 0.004(2)
C7 0.027(3) 0.036(3) 0.034(3) 0.011(2) 0.005(2) 0.004(2)

loop_
_atom_type_symbol
_atom_type_description
_atom_type_scat_dispersion_real
_atom_type_scat_dispersion_imag
_atom_type_scat_source
C C 0.0033 0.0016 'International Tables Vol C Tables 4.2.6.8 and 6.1.1.4'
H H 0.0000 0.0000 'International Tables Vol C Tables 4.2.6.8 and 6.1.1.4'
O O 0.0106 0.0060 'International Tables Vol C Tables 4.2.6.8 and 6.1.1.4'
S S 0.1246 0.1234 'International Tables Vol C Tables 4.2.6.8 and 6.1.1.4'
Cd Cd -0.8075 1.2024 'International Tables Vol C Tables 4.2.6.8 and 6.1.1.4'

loop_
_geom_angle_atom_site_label_1
_geom_angle_atom_site_label_2
_geom_angle_atom_site_label_3
_geom_angle
_geom_angle_site_symmetry_1
_geom_angle_site_symmetry_3
O3 Cd1 O3 180.00(15) 2_565 .
O3 Cd1 O1W 82.84(16) 2_565 2_565
O3 Cd1 O1W 97.16(16) . 2_565
O3 Cd1 O1W 97.16(16) 2_565 .
O3 Cd1 O1W 82.84(16) . .
O1W Cd1 O1W 180.00(19) 2_565 .
O3 Cd1 O4 89.96(14) 2_565 2_665
O3 Cd1 O4 90.04(14) . 2_665
O1W Cd1 O4 81.34(16) 2_565 2_665
O1W Cd1 O4 98.66(16) . 2_665
O3 Cd1 O4 90.04(14) 2_565 1_455
O3 Cd1 O4 89.96(14) . 1_455
O1W Cd1 O4 98.66(16) 2_565 1_455
O1W Cd1 O4 81.34(16) . 1_455
O4 Cd1 O4 180.00(17) 2_665 1_455
O3 S1 O4 108.6(2) . .
O3 S1 C5 101.8(2) . .
O4 S1 C5 101.7(2) . .
Cd1 O1W H1W1 116(6) . .
Cd1 O1W H1W2 114(5) . .
H1W1 O1W H1W2 111(7) . .
H2W1 O2W H2W2 111(6) . .
C1 O2 H2A 109.5 . .
S1 O3 Cd1 123.9(2) . .
S1 O4 Cd1 121.5(2) . 1_655
O1 C1 O2 123.7(5) . .
O1 C1 C2 122.7(5) . .
O2 C1 C2 113.6(5) . .
C7 C2 C3 119.4(5) . .
C7 C2 C1 123.3(5) . .
C3 C2 C1 117.4(5) . .
C4 C3 C2 121.0(5) . .
C4 C3 H3 119.5 . .
C2 C3 H3 119.5 . .
C3 C4 C5 118.6(5) . .
C3 C4 H4 120.7 . .
C5 C4 H4 120.7 . .
C6 C5 C4 121.2(5) . .
C6 C5 S1 121.4(4) . .
C4 C5 S1 117.1(4) . .
C5 C6 C7 119.9(5) . .
C5 C6 H6 120.1 . .
C7 C6 H6 120.1 . .
C2 C7 C6 119.9(5) . .
C2 C7 H7 120.0 . .
C6 C7 H7 120.0 . .

loop_
_geom_bond_atom_site_label_1
_geom_bond_atom_site_label_2
_geom_bond_distance
_geom_bond_site_symmetry_2
Cd1 O3 2.261(4) 2_565
Cd1 O3 2.261(4) .
Cd1 O1W 2.282(5) 2_565
Cd1 O1W 2.282(5) .
Cd1 O4 2.318(4) 2_665
Cd1 O4 2.318(4) 1_455
S1 O3 1.513(4) .
S1 O4 1.535(4) .
S1 C5 1.806(5) .
O1 C1 1.204(7) .
O1W H1W1 0.85(2) .
O1W H1W2 0.85(2) .
O2W H2W1 0.85(2) .
O2W H2W2 0.85(2) .
O2 C1 1.321(7) .
O2 H2A 0.8200 .
O4 Cd1 2.318(4) 1_655
C1 C2 1.486(7) .
C2 C7 1.389(8) .
C2 C3 1.391(8) .
C3 C4 1.386(8) .
C3 H3 0.9300 .
C4 C5 1.393(8) .
C4 H4 0.9300 .
C5 C6 1.369(7) .
C6 C7 1.395(8) .
C6 H6 0.9300 .
C7 H7 0.9300 .

loop_
_geom_hbond_atom_site_label_D
_geom_hbond_atom_site_label_H
_geom_hbond_atom_site_label_A
_geom_hbond_distance_DH
_geom_hbond_distance_HA
_geom_hbond_distance_DA
_geom_hbond_angle_DHA
_geom_hbond_site_symmetry_A
O1W H1W1 O2W 0.85(2) 2.04(2) 2.877(7) 169(8) 1_554
O1W H1W2 O1 0.85(2) 1.89(2) 2.721(6) 165(8) 1_454
O2W H2W1 O4 0.85(2) 1.97(2) 2.811(6) 177(8) 2_656
O2W H2W2 O4 0.85(2) 2.45(2) 3.283(6) 170(7) 1_556
O2 H2A O2W 0.82 1.87 2.678(6) 169.5 .

loop_
_geom_torsion_atom_site_label_1
_geom_torsion_atom_site_label_2
_geom_torsion_atom_site_label_3
_geom_torsion_atom_site_label_4
_geom_torsion
_geom_torsion_site_symmetry_1
_geom_torsion_site_symmetry_4
O4 S1 O3 Cd1 -114.6(3) . .
C5 S1 O3 Cd1 138.6(3) . .
O1W Cd1 O3 S1 -47.0(3) 2_565 .
O1W Cd1 O3 S1 133.0(3) . .
O4 Cd1 O3 S1 34.3(3) 2_665 .
O4 Cd1 O3 S1 -145.7(3) 1_455 .
O3 S1 O4 Cd1 129.9(2) . 1_655
C5 S1 O4 Cd1 -123.2(2) . 1_655
O1 C1 C2 C7 -178.4(5) . .
O2 C1 C2 C7 0.5(8) . .
O1 C1 C2 C3 -0.1(8) . .
O2 C1 C2 C3 178.8(5) . .
C7 C2 C3 C4 2.3(8) . .
C1 C2 C3 C4 -176.0(5) . .
C2 C3 C4 C5 -1.9(9) . .
C3 C4 C5 C6 0.7(9) . .
C3 C4 C5 S1 174.6(5) . .
O3 S1 C5 C6 -10.5(5) . .
O4 S1 C5 C6 -122.6(5) . .
O3 S1 C5 C4 175.7(4) . .
O4 S1 C5 C4 63.6(5) . .
C4 C5 C6 C7 0.0(9) . .
S1 C5 C6 C7 -173.6(4) . .
C3 C2 C7 C6 -1.5(8) . .
C1 C2 C7 C6 176.7(5) . .
C5 C6 C7 C2 0.4(9) . .
